data_4130559
loop_
_publ_author_name
'Huang, Zhijian'
'Huang, Xuan'
'Li, Baosheng'
'Mou, Chengli'
'Yang, Song'
'Song, Bao-An'
'Chi, Yonggui Robin'

_publ_section_title
;
 Access to P-Stereogenic Phosphinates via N-Heterocyclic Carbene-Catalyzed
 Desymmetrization of Bisphenols.
;
_journal_issue 24
_journal_name_full 'Journal of the American Chemical Society'
_journal_page_first 7524
_journal_page_last 7527
_journal_paper_doi 10.1021/jacs.6b04624
_journal_volume 138
_journal_year 2016
_chemical_absolute_configuration ad
_chemical_formula_sum 'C26 H21 Br2 O6 P'
_chemical_formula_weight 620.22
_space_group_crystal_system monoclinic
_space_group_IT_number 5
_space_group_name_Hall 'C 2y'
_space_group_name_H-M_alt 'C 1 2 1'
_atom_sites_solution_hydrogens geom
_cell_angle_alpha 90
_cell_angle_beta 90.528(4)
_cell_angle_gamma 90
_cell_formula_units_Z 4
_cell_length_a 14.7211(9)
_cell_length_b 7.1449(4)
_cell_length_c 23.5913(14)
_cell_measurement_reflns_used 1881
_cell_measurement_temperature 153.(2)
_cell_measurement_theta_max 19.5936
_cell_measurement_theta_min 2.7674
_cell_volume 2481.2(3)
_computing_cell_refinement 'SAINT V8.34A (Bruker AXS Inc., 2013)'
_computing_data_collection 'APEX2 (Bruker AXS Inc., 2014)'
_computing_data_reduction 'SAINT V8.34A (Bruker AXS Inc., 2013)'
_computing_molecular_graphics 'XP (Bruker AXS Inc., 2014)'
_computing_publication_material 'APEX2 (Bruker AXS Inc., 2014)'
_computing_structure_refinement 'SHELXL-2014/7 (Sheldrick, 2014)'
_computing_structure_solution 'SHELXT (Bruker AXS Inc., 2014)'
_diffrn_ambient_temperature 153.(2)
_diffrn_detector_area_resol_mean 8.3333
_diffrn_measured_fraction_theta_full 0.995
_diffrn_measured_fraction_theta_max 0.995
_diffrn_measurement_device_type 'CCD area detector'
_diffrn_measurement_method 'phi and omega scans'
_diffrn_radiation_monochromator graphite
_diffrn_radiation_type MoK\a
_diffrn_radiation_wavelength 0.71073
_diffrn_reflns_av_unetI/netI 0.1409
_diffrn_reflns_number 7017
_diffrn_reflns_theta_full 29.75
_diffrn_reflns_theta_max 29.75
_diffrn_reflns_theta_min 1.73
_diffrn_source 'fine-focus sealed tube'
_exptl_absorpt_coefficient_mu 3.372
_exptl_absorpt_correction_T_max 0.88
_exptl_absorpt_correction_T_min 0.70
_exptl_absorpt_correction_type multi-scan
_exptl_absorpt_process_details 'SADABS V2014/5 (Bruker AXS Inc.)'
_exptl_crystal_colour colourless
_exptl_crystal_density_diffrn 1.660
_exptl_crystal_density_method 'not measured'
_exptl_crystal_description plate
_exptl_crystal_F_000 1240
_exptl_crystal_size_max 0.320
_exptl_crystal_size_mid 0.100
_exptl_crystal_size_min 0.040
_refine_diff_density_max 0.603
_refine_diff_density_min -0.654
_refine_ls_abs_structure_details
;
Flack x determined using 1258 quotients [(I+)-(I-)]/[(I+)+(I-)]
(Parsons, Flack and Wagner, Acta Cryst. B69 (2013) 249-259).
;
_refine_ls_abs_structure_Flack 0.007(10)
_refine_ls_extinction_method none
_refine_ls_goodness_of_fit_ref 1.012
_refine_ls_hydrogen_treatment constr
_refine_ls_matrix_type full
_refine_ls_number_parameters 348
_refine_ls_number_reflns 7017
_refine_ls_number_restraints 72
_refine_ls_restrained_S_all 1.014
_refine_ls_R_factor_all 0.1329
_refine_ls_R_factor_gt 0.0623
_refine_ls_shift/su_max 0.000
_refine_ls_shift/su_mean 0.000
_refine_ls_structure_factor_coef Fsqd
_refine_ls_weighting_details 'w=1/[\s^2^(Fo^2^)+(0.0673P)^2^+0.8350P] where P=(Fo^2^+2Fc^2^)/3'
_refine_ls_weighting_scheme calc
_refine_ls_wR_factor_gt 0.1304
_refine_ls_wR_factor_ref 0.1711
_reflns_number_gt 4039
_reflns_number_total 7017
_reflns_threshold_expression 'I > 2\s(I)'
_cod_data_source_file ja6b04624_si_001.cif
_cod_data_source_block I
_cod_database_code 4130559

loop_
_space_group_symop_operation_xyz
'x, y, z'
'-x, y, -z'
'x+1/2, y+1/2, z'
'-x+1/2, y+1/2, -z'

loop_
_atom_site_type_symbol
_atom_site_label
_atom_site_fract_x
_atom_site_fract_y
_atom_site_fract_z
_atom_site_U_iso_or_equiv
_atom_site_adp_type
_atom_site_calc_flag
_atom_site_refinement_flags_adp
_atom_site_refinement_flags_occupancy
_atom_site_refinement_flags_posn
_atom_site_occupancy
_atom_site_disorder_assembly
_atom_site_disorder_group
Br Br1 0.85198(10) 0.5661(3) -0.01673(5) 0.0755(6) Uani d . . . 1 . .
Br Br2 0.93579(7) 0.67635(15) 0.42904(4) 0.0381(3) Uani d . . . 1 . .
C C1 0.8999(6) 0.7040(13) 0.1517(3) 0.025(2) Uani d . . . 1 . .
C C2 0.9114(7) 0.6488(15) 0.0961(4) 0.035(2) Uani d . . . 1 . .
H H2 0.9704 0.6284 0.0813 0.042 Uiso calc U . R 1 . .
C C3 0.8352(8) 0.6241(16) 0.0628(4) 0.044(3) Uani d . . . 1 . .
C C4 0.7491(8) 0.6415(18) 0.0833(5) 0.052(3) Uani d . . . 1 . .
H H4 0.6981 0.6182 0.0594 0.062 Uiso calc U . R 1 . .
C C5 0.7370(7) 0.693(2) 0.1385(4) 0.044(3) Uani d . . . 1 . .
H H5 0.6776 0.705 0.1535 0.053 Uiso calc U . R 1 . .
C C6 0.8106(7) 0.7257(13) 0.1713(4) 0.032(2) Uani d . . . 1 . .
C C7 0.7611(7) 0.7013(17) 0.2659(4) 0.033(2) Uani d . . . 1 . .
C C8 0.7476(6) 0.8177(13) 0.3180(4) 0.026(2) Uani d . . . 1 . .
C C9 0.7786(6) 0.9987(13) 0.3178(4) 0.031(2) Uani d . . . 1 . .
H H9 0.8065 1.0476 0.2848 0.037 Uiso calc U . R 1 . .
C C10 0.7692(8) 1.1128(15) 0.3662(5) 0.043(3) Uani d . . . 1 . .
H H10 0.7918 1.2374 0.3656 0.051 Uiso calc U . R 1 . .
C C11 0.7285(7) 1.0473(17) 0.4136(5) 0.042(3) Uani d . . . 1 . .
H H11 0.7218 1.1262 0.4457 0.051 Uiso calc U . R 1 . .
C C12 0.6959(7) 0.8608(15) 0.4151(4) 0.034(2) Uani d . . . 1 . .
C C13 0.6535(8) 0.7907(19) 0.4646(5) 0.047(3) Uani d . . . 1 . .
H H13 0.6483 0.8695 0.4969 0.056 Uiso calc U . R 1 . .
C C14 0.6205(8) 0.614(2) 0.4669(5) 0.052(4) Uani d . . . 1 . .
H H14 0.5915 0.5694 0.5 0.063 Uiso calc U . R 1 . .
C C15 0.6297(8) 0.5005(17) 0.4203(5) 0.051(3) Uani d . . . 1 . .
H H15 0.6086 0.3751 0.4225 0.061 Uiso calc U . R 1 . .
C C16 0.6683(7) 0.5603(15) 0.3705(5) 0.038(3) Uani d . . . 1 . .
H H16 0.6702 0.4787 0.3387 0.045 Uiso calc U . R 1 . .
C C17 0.7044(6) 0.7395(15) 0.3665(4) 0.029(2) Uani d . . . 1 . .
C C18 1.1675(6) 0.6869(19) 0.1817(4) 0.040(2) Uani d . . . 1 . .
H H18A 1.1819 0.8093 0.1983 0.06 Uiso calc U . R 1 . .
H H18B 1.2104 0.6593 0.1513 0.06 Uiso calc U . R 1 . .
H H18C 1.1722 0.5902 0.211 0.06 Uiso calc U . R 1 . .
C C19 0.9912(6) 0.5990(11) 0.2572(4) 0.0190(18) Uani d . . . 1 . .
C C20 0.9991(6) 0.4023(12) 0.2533(4) 0.022(2) Uani d . . . 1 . .
C C21 0.9924(7) 0.2948(12) 0.3020(4) 0.029(2) Uani d . . . 1 . .
H H21 0.9996 0.1629 0.2995 0.035 Uiso calc U . R 1 . .
C C22 0.9754(6) 0.3753(13) 0.3539(4) 0.028(2) Uani d . . . 1 . .
H H22 0.9705 0.2991 0.3868 0.034 Uiso calc U . R 1 . .
C C23 0.9656(6) 0.5674(13) 0.3582(3) 0.024(2) Uani d . . . 1 . .
C C24 0.9746(5) 0.6803(15) 0.3102(3) 0.0238(18) Uani d . . . 1 . .
H H24 0.9695 0.8124 0.3136 0.029 Uiso calc U . R 1 . .
C C25 0.3722(13) 0.661(4) 0.0996(9) 0.046(5) Uani d U P D 0.5 A -1
H H25A 0.3719 0.5893 0.135 0.069 Uiso calc U P R 0.5 A -1
H H25B 0.322 0.6199 0.0752 0.069 Uiso calc U P R 0.5 A -1
H H25C 0.3651 0.7947 0.1082 0.069 Uiso calc U P R 0.5 A -1
C C26 0.4603(18) 0.631(3) 0.0699(10) 0.052(5) Uani d U P D 0.5 A -1
C C27 0.527(2) 0.580(6) -0.0229(15) 0.071(7) Uani d U P D 0.5 A -1
H H27A 0.5541 0.4557 -0.0161 0.085 Uiso calc U P R 0.5 A -1
H H27B 0.5721 0.679 -0.014 0.085 Uiso calc U P R 0.5 A -1
C C28 0.489(2) 0.599(5) -0.0833(11) 0.049(7) Uani d U P D 0.5 A -1
H H28A 0.4367 0.5155 -0.0882 0.074 Uiso calc U P R 0.5 A -1
H H28B 0.5361 0.5654 -0.1105 0.074 Uiso calc U P R 0.5 A -1
H H28C 0.4698 0.7288 -0.09 0.074 Uiso calc U P R 0.5 A -1
O O6 0.537(2) 0.620(5) 0.0952(13) 0.136(12) Uani d U P D 0.5 A -1
O O7 0.4424(15) 0.606(3) 0.0089(9) 0.067(5) Uani d U P D 0.5 A -1
O O1 0.9998(5) 0.9505(8) 0.2167(3) 0.0292(16) Uani d . . . 1 . .
O O2 1.0765(4) 0.6899(10) 0.1589(2) 0.0261(13) Uani d . . . 1 . .
O O3 0.8019(5) 0.8051(9) 0.2247(3) 0.0322(17) Uani d . . . 1 . .
O O4 0.7445(6) 0.5408(12) 0.2594(3) 0.060(3) Uani d . . . 1 . .
O O5 1.0119(5) 0.3249(8) 0.2021(3) 0.0308(16) Uani d . . . 1 . .
H H5A 1.0351 0.2183 0.2061 0.046 Uiso calc U . R 1 . .
P P1 0.99525(18) 0.7527(3) 0.19784(10) 0.0224(5) Uani d . . . 1 . .

loop_
_atom_site_aniso_label
_atom_site_aniso_U_11
_atom_site_aniso_U_22
_atom_site_aniso_U_33
_atom_site_aniso_U_12
_atom_site_aniso_U_13
_atom_site_aniso_U_23
Br1 0.0580(9) 0.1414(15) 0.0269(6) 0.0263(9) -0.0152(6) -0.0305(8)
Br2 0.0493(6) 0.0449(6) 0.0204(5) -0.0066(6) 0.0032(4) -0.0036(5)
C1 0.037(5) 0.023(5) 0.015(4) 0.007(4) -0.006(4) -0.002(4)
C2 0.035(6) 0.045(7) 0.025(5) 0.015(5) -0.005(4) -0.004(5)
C3 0.042(7) 0.064(9) 0.027(6) 0.013(6) -0.015(5) -0.013(5)
C4 0.038(7) 0.070(9) 0.047(7) 0.016(6) -0.021(5) -0.029(6)
C5 0.033(6) 0.069(7) 0.031(5) -0.003(7) -0.008(4) -0.005(6)
C6 0.039(6) 0.040(7) 0.016(4) 0.010(4) -0.001(4) -0.004(4)
C7 0.030(5) 0.045(8) 0.024(5) 0.001(5) 0.001(4) -0.004(5)
C8 0.024(5) 0.031(5) 0.023(5) 0.003(4) -0.001(4) -0.009(4)
C9 0.026(5) 0.033(6) 0.033(5) 0.000(4) 0.002(4) -0.002(4)
C10 0.043(7) 0.026(5) 0.059(8) -0.001(5) 0.004(6) -0.014(5)
C11 0.036(6) 0.048(7) 0.042(7) 0.005(5) -0.003(5) -0.015(6)
C12 0.029(6) 0.048(6) 0.024(5) 0.016(5) 0.003(4) -0.006(4)
C13 0.042(7) 0.069(10) 0.029(6) 0.022(6) 0.007(5) 0.010(6)
C14 0.043(7) 0.078(10) 0.036(6) 0.018(7) 0.015(5) 0.018(6)
C15 0.046(8) 0.042(7) 0.064(9) 0.002(6) 0.013(6) 0.022(6)
C16 0.030(6) 0.030(6) 0.053(7) 0.005(5) 0.007(5) 0.003(5)
C17 0.018(5) 0.040(6) 0.027(5) 0.009(4) -0.004(4) 0.000(4)
C18 0.026(5) 0.055(6) 0.040(6) 0.000(6) -0.005(4) -0.007(6)
C19 0.021(5) 0.018(4) 0.017(4) 0.003(4) -0.005(3) 0.000(3)
C20 0.026(5) 0.015(4) 0.025(5) 0.000(4) -0.010(4) 0.000(4)
C21 0.033(6) 0.019(5) 0.036(6) -0.004(4) -0.009(4) 0.003(4)
C22 0.031(6) 0.026(5) 0.026(5) -0.004(4) -0.005(4) 0.004(4)
C23 0.026(5) 0.032(5) 0.014(4) -0.001(4) -0.003(3) -0.001(4)
C24 0.023(5) 0.022(4) 0.026(4) 0.004(5) -0.006(3) 0.000(5)
C25 0.039(10) 0.048(11) 0.051(11) 0.006(10) -0.005(9) -0.015(11)
C26 0.045(9) 0.062(9) 0.051(9) 0.000(8) 0.005(8) 0.002(8)
C27 0.067(11) 0.079(10) 0.067(10) 0.014(9) 0.006(9) 0.001(9)
C28 0.076(16) 0.049(13) 0.023(10) 0.025(12) 0.011(11) 0.007(10)
O6 0.126(18) 0.133(19) 0.150(19) -0.010(16) 0.028(16) -0.007(16)
O7 0.060(9) 0.080(8) 0.060(8) 0.013(7) 0.010(7) 0.011(7)
O1 0.047(4) 0.017(3) 0.024(4) 0.001(3) -0.004(3) 0.000(3)
O2 0.026(3) 0.030(3) 0.022(3) -0.002(3) -0.003(2) -0.004(3)
O3 0.039(4) 0.033(4) 0.025(4) 0.007(3) 0.002(3) -0.007(3)
O4 0.097(7) 0.036(4) 0.047(5) -0.033(5) 0.018(5) -0.017(4)
O5 0.049(5) 0.017(3) 0.027(4) 0.007(3) -0.001(3) -0.004(3)
P1 0.0309(14) 0.0179(11) 0.0185(12) 0.0030(10) -0.0026(10) -0.0007(9)

loop_
_atom_type_symbol
_atom_type_description
_atom_type_scat_dispersion_real
_atom_type_scat_dispersion_imag
_atom_type_scat_source
C C 0.0033 0.0016 'International Tables Vol C Tables 4.2.6.8 and 6.1.1.4'
H H 0.0000 0.0000 'International Tables Vol C Tables 4.2.6.8 and 6.1.1.4'
O O 0.0106 0.0060 'International Tables Vol C Tables 4.2.6.8 and 6.1.1.4'
P P 0.1023 0.0942 'International Tables Vol C Tables 4.2.6.8 and 6.1.1.4'
Br Br -0.2901 2.4595 'International Tables Vol C Tables 4.2.6.8 and 6.1.1.4'

loop_
_geom_angle_atom_site_label_1
_geom_angle_atom_site_label_2
_geom_angle_atom_site_label_3
_geom_angle
C2 C1 C6 117.9(9)
C2 C1 P1 121.8(7)
C6 C1 P1 120.4(7)
C3 C2 C1 118.2(9)
C4 C3 C2 122.7(10)
C4 C3 Br1 119.3(8)
C2 C3 Br1 118.1(8)
C5 C4 C3 119.4(10)
C6 C5 C4 118.9(10)
C5 C6 O3 120.8(9)
C5 C6 C1 122.8(9)
O3 C6 C1 116.0(9)
O4 C7 O3 121.6(9)
O4 C7 C8 128.1(9)
O3 C7 C8 110.2(9)
C9 C8 C17 121.5(8)
C9 C8 C7 118.3(9)
C17 C8 C7 120.2(9)
C8 C9 C10 120.5(9)
C11 C10 C9 121.0(10)
C10 C11 C12 119.8(10)
C11 C12 C13 120.2(10)
C11 C12 C17 120.9(10)
C13 C12 C17 118.9(11)
C14 C13 C12 121.4(12)
C13 C14 C15 118.8(11)
C14 C15 C16 123.0(11)
C15 C16 C17 120.2(11)
C16 C17 C8 126.0(9)
C16 C17 C12 117.6(10)
C8 C17 C12 116.4(9)
C24 C19 C20 119.0(8)
C24 C19 P1 116.9(7)
C20 C19 P1 124.0(7)
O5 C20 C21 121.9(8)
O5 C20 C19 118.7(8)
C21 C20 C19 119.4(8)
C22 C21 C20 121.3(8)
C21 C22 C23 119.9(9)
C22 C23 C24 120.3(9)
C22 C23 Br2 119.7(7)
C24 C23 Br2 120.0(7)
C23 C24 C19 120.1(9)
O6 C26 O7 127.(2)
O6 C26 C25 124.(2)
O7 C26 C25 109.(2)
O7 C27 C28 99.(2)
C27 O7 C26 112.(2)
C18 O2 P1 119.6(6)
C7 O3 C6 118.0(8)
O1 P1 O2 114.4(4)
O1 P1 C19 110.7(4)
O2 P1 C19 108.2(4)
O1 P1 C1 113.5(4)
O2 P1 C1 100.6(4)
C19 P1 C1 108.9(4)

loop_
_geom_bond_atom_site_label_1
_geom_bond_atom_site_label_2
_geom_bond_distance
Br1 C3 1.940(10)
Br2 C23 1.899(8)
C1 C2 1.382(13)
C1 C6 1.405(13)
C1 P1 1.802(9)
C2 C3 1.375(14)
C3 C4 1.367(16)
C4 C5 1.365(14)
C5 C6 1.347(14)
C6 O3 1.388(11)
C7 O4 1.182(13)
C7 O3 1.367(12)
C7 C8 1.497(13)
C8 C9 1.371(13)
C8 C17 1.429(13)
C9 C10 1.411(14)
C10 C11 1.357(15)
C11 C12 1.417(17)
C12 C13 1.421(15)
C12 C17 1.443(14)
C13 C14 1.354(18)
C14 C15 1.373(17)
C15 C16 1.377(15)
C16 C17 1.390(15)
C18 O2 1.438(11)
C19 C24 1.403(12)
C19 C20 1.413(12)
C19 P1 1.781(9)
C20 O5 1.343(11)
C20 C21 1.386(13)
C21 C22 1.379(13)
C22 C23 1.384(14)
C23 C24 1.397(12)
C25 C26 1.49(3)
C26 O6 1.27(2)
C26 O7 1.47(3)
C27 O7 1.47(2)
C27 C28 1.53(4)
O1 P1 1.483(7)
O2 P1 1.581(6)
